data_1000376
loop_
_publ_author_name
'Pierrard, A'
'de Kozak, A'
'Gredin, P'
'Renaudin, J'

_publ_section_title
;
The crystal structure of Pb8 Fe(II) Fe(III)2 F24: an ordered fluorite-
like compound
;
_journal_coden_ASTM ZAACAB
_journal_name_full
;
Zeitschrift fuer Anorganische und Allgemeine Chemie
;
_journal_page_first 1053
_journal_page_last 1057
_journal_paper_doi 10.1002/zaac.19956210627
_journal_volume 621
_journal_year 1995
_chemical_formula_structural 'Pb8 Fe3 F24'
_chemical_formula_sum 'F24 Fe3 Pb8'
_chemical_name_systematic 'Octalead iron diiron(III) fluoride'
_space_group_IT_number 2
_symmetry_cell_setting triclinic
_symmetry_Int_Tables_number 2
_symmetry_space_group_name_Hall '-P 1 (1/2*x+1/2*y,1/2*x-1/2*y,-z)'
_symmetry_space_group_name_H-M 'C -1'
_cell_angle_alpha 89.75(2)
_cell_angle_beta 105.79(2)
_cell_angle_gamma 89.38(2)
_cell_formula_units_Z 2
_cell_length_a 20.118(3)
_cell_length_b 5.597(1)
_cell_length_c 9.440(2)
_cell_volume 1022.7
_refine_ls_R_factor_all 0.048
_cod_database_code 1000376

loop_
_symmetry_equiv_pos_as_xyz
x,y,z
-x,-y,-z
1/2+x,1/2+y,z
1/2-x,1/2-y,-z

loop_
_atom_site_aniso_label
_atom_site_aniso_U_11
_atom_site_aniso_U_12
_atom_site_aniso_U_13
_atom_site_aniso_U_22
_atom_site_aniso_U_23
_atom_site_aniso_U_33
Pb1 0.0092(4) .0000(3) 0.0039(3) 0.0144(4) 0.0010(3) 0.0131(4)
Pb2 0.0089(4) 0.0001(3) 0.0033(3) 0.0145(5) .0000(3) 0.0098(4)
Pb3 0.0099(4) 0.0019(3) 0.0048(3) 0.0127(5) 0.0013(3) 0.0131(4)
Pb4 0.0070(4) 0.0006(3) 0.0018(3) 0.0126(4) 0.0005(3) 0.0095(4)
Fe1 0.0007(17) 0.0019(15) 0.0004(15) 0.0077(21) 0.0007(14) 0.0073(18)
Fe2 0.0081(14) 0.0034(10) 0.0027(11) 0.0070(13) -0.0013(10) 0.0082(12)
F1 0.0101(54) 0.0019(45) 0.0079(44) 0.0165(58) -0.0086(45) 0.0176(51)
F2 0.0101(53) 0.0104(45) 0.0052(45) 0.0184(61) 0.0093(46) 0.0177(54)
F3 0.0072(49) 0.0021(42) -0.0019(36) 0.0214(60) 0.0001(39) 0.0025(39)
F4 0.0093(55) -0.0107(52) -0.0075(48) 0.0322(75) 0.0027(56) 0.0269(60)
F5 0.0326(75) 0.0045(54) 0.0188(57) 0.0146(61) 0.0086(51) 0.0297(63)
F6 0.0130(58) 0.0123(56) 0.0047(44) 0.0504(87) -0.0072(53) 0.0132(50)
F7 0.0388(85) -0.0003(56) 0.0231(59) 0.0185(65) 0.0004(51) 0.0259(61)
F8 0.0665(114) 0.0070(69) 0.0339(73) 0.0202(69) 0.0015(56) 0.0277(66)
F9 0.0555(98) -0.004(6) 0.0159(61) 0.0112(62) 0.0009(49) 0.0199(57)
F10 0.0048(52) 0.003(5) 0.0001(44) 0.0373(77) 0.0005(54) 0.0222(56)
F11 0.0249(72) -0.0065(62) -0.0006(53) 0.0365(82) 0.0026(56) 0.0211(59)
F12 0.0112(54) -0.0064(46) 0.0033(42) 0.0215(61) -0.0005(43) 0.0095(46)

loop_
_atom_site_label
_atom_site_type_symbol
_atom_site_symmetry_multiplicity
_atom_site_Wyckoff_symbol
_atom_site_fract_x
_atom_site_fract_y
_atom_site_fract_z
_atom_site_occupancy
_atom_site_attached_hydrogens
_atom_site_calc_flag
Pb1 Pb2+ 4 i 0.7252(1) 0.0088(2) 0.6407(1) 1. 0 d
Pb2 Pb2+ 4 i 0.6303(1) 0.0113(1) 0.1704(1) 1. 0 d
Pb3 Pb2+ 4 i 0.8218(1) 0.0003(1) 0.1033(1) 1. 0 d
Pb4 Pb2+ 4 i 0.0865(1) 0.0029(2) 0.4373(1) 1. 0 d
Fe1 Fe2+ 2 a 0. 0. 0. 1. 0 d
Fe2 Fe3+ 4 i 0.5476(2) 0.0022(5) 0.7522(3) 1. 0 d
F1 F1- 4 i 0.7251(6) 0.2494(20) 0.1265(12) 1. 0 d
F2 F1- 4 i 0.1772 0.2451(22) 0.3918(12) 1. 0 d
F3 F1- 4 i 0.6830(6) 0.2391(20) 0.384(1) 1. 0 d
F4 F1- 4 i 0.6425(6) 0.0602(25) 0.8591(14) 1. 0 d
F5 F1- 4 i 0.9565(7) 0.2121(22) 0.3647(14) 1. 0 d
F6 F1- 4 i 0.8199(6) 0.0590(26) 0.3586(12) 1. 0 d
F7 F1- 4 i 0.4475(8) 0.2761(23) 0.1183(14) 1. 0 d
F8 F1- 4 i 0.9815(9) 0.3093(25) 0.1068(15) 1. 0 d
F9 F1- 4 i 0.4140(8) 0.1847(22) 0.3743(14) 1. 0 d
F10 F1- 4 i 0.5481(6) 0.0545(25) 0.3369(13) 1. 0 d
F11 F1- 4 i 0.9116(8) 0.0353(26) 0.8594(14) 1. 0 d
F12 F1- 4 i 0.2286(6) 0.2554(21) 0.1320(12) 1. 0 d

loop_
_atom_type_symbol
_atom_type_oxidation_number
Pb2+ 2.000
Fe2+ 2.000
Fe3+ 3.000
F1- -1.000
